data_7212654
loop_
_publ_author_name
'Huang, Yong-Qing'
'Shen, Zhong-Liang'
'Zhou, Xia-Ying'
'Okamura, Taka-aki'
'Su, Zhi'
'Fan, Jian'
'Sun, Wei-Yin'
'Yu, Jin-Quan'
'Ueyama, Norikazu'

_publ_section_title
;
 Metal--organic frameworks with oxazoline-containing tripodal ligand:
 structure changes via reaction medium and metal-to-ligand ratio
;
_journal_issue 12
_journal_name_full CrystEngComm
_journal_page_first 4328
_journal_paper_doi 10.1039/c002874f
_journal_volume 12
_journal_year 2010
_chemical_formula_moiety 'C15 H15 Br2 Cu2 N3 O3'
_chemical_formula_sum 'C15 H15 Br2 Cu2 N3 O3'
_chemical_formula_weight 572.20
_chemical_name_systematic
;
?
;
_space_group_IT_number 2
_symmetry_cell_setting triclinic
_symmetry_space_group_name_Hall '-P 1'
_symmetry_space_group_name_H-M 'P -1'
_atom_sites_solution_hydrogens geom
_atom_sites_solution_primary direct
_atom_sites_solution_secondary difmap
_audit_creation_method SHELXL-97
_cell_angle_alpha 85.809(3)
_cell_angle_beta 76.365(3)
_cell_angle_gamma 77.003(3)
_cell_formula_units_Z 2
_cell_length_a 7.145(9)
_cell_length_b 11.1913(15)
_cell_length_c 11.4001(16)
_cell_measurement_reflns_used 730
_cell_measurement_temperature 293(2)
_cell_measurement_theta_max 22.23
_cell_measurement_theta_min 2.59
_cell_volume 863.0(11)
_computing_structure_refinement 'SHELXL-97 (Sheldrick, 1997)'
_computing_structure_solution 'SHELXS-97 (Sheldrick, 1990)'
_diffrn_ambient_temperature 293(2)
_diffrn_measured_fraction_theta_full 0.982
_diffrn_measured_fraction_theta_max 0.982
_diffrn_measurement_device_type 'Bruker Smart Apex CCD'
_diffrn_measurement_method '\w and \f scans'
_diffrn_radiation_monochromator graphite
_diffrn_radiation_source 'fine-focus sealed tube'
_diffrn_radiation_type MoK\a
_diffrn_radiation_wavelength 0.71073
_diffrn_reflns_av_R_equivalents 0.0272
_diffrn_reflns_av_sigmaI/netI 0.0671
_diffrn_reflns_limit_h_max 8
_diffrn_reflns_limit_h_min -7
_diffrn_reflns_limit_k_max 13
_diffrn_reflns_limit_k_min -12
_diffrn_reflns_limit_l_max 13
_diffrn_reflns_limit_l_min -7
_diffrn_reflns_number 4347
_diffrn_reflns_theta_full 25.00
_diffrn_reflns_theta_max 25.00
_diffrn_reflns_theta_min 1.84
_exptl_absorpt_coefficient_mu 7.114
_exptl_absorpt_correction_T_max 0.8149
_exptl_absorpt_correction_T_min 0.5669
_exptl_absorpt_correction_type multi-scan
_exptl_absorpt_process_details 'sadabs (Bruker 2001)'
_exptl_crystal_colour yellow
_exptl_crystal_density_diffrn 2.202
_exptl_crystal_density_method 'not measured'
_exptl_crystal_description needle
_exptl_crystal_F_000 556
_exptl_crystal_size_max 0.09
_exptl_crystal_size_mid 0.03
_exptl_crystal_size_min 0.03
_refine_diff_density_max 0.642
_refine_diff_density_min -0.551
_refine_diff_density_rms 0.140
_refine_ls_extinction_method none
_refine_ls_goodness_of_fit_ref 1.005
_refine_ls_hydrogen_treatment constr
_refine_ls_matrix_type full
_refine_ls_number_parameters 226
_refine_ls_number_reflns 2998
_refine_ls_number_restraints 0
_refine_ls_restrained_S_all 1.005
_refine_ls_R_factor_all 0.0786
_refine_ls_R_factor_gt 0.0517
_refine_ls_shift/su_max 0.000
_refine_ls_shift/su_mean 0.000
_refine_ls_structure_factor_coef Fsqd
_refine_ls_weighting_details 'calc w=1/[\s^2^(Fo^2^)+(0.0699P)^2^+0.0000P] where P=(Fo^2^+2Fc^2^)/3'
_refine_ls_weighting_scheme calc
_refine_ls_wR_factor_gt 0.1198
_refine_ls_wR_factor_ref 0.1318
_reflns_number_gt 2120
_reflns_number_total 2998
_reflns_threshold_expression >2sigma(I)
_cod_data_source_file c002874f.txt
_cod_data_source_block 5
_cod_original_sg_symbol_Hall '-p 1'
_cod_original_sg_symbol_H-M 'p -1'
_cod_database_code 7212654

loop_
_symmetry_equiv_pos_as_xyz
'x, y, z'
'-x, -y, -z'

loop_
_atom_site_label
_atom_site_type_symbol
_atom_site_fract_x
_atom_site_fract_y
_atom_site_fract_z
_atom_site_U_iso_or_equiv
_atom_site_adp_type
_atom_site_occupancy
_atom_site_symmetry_multiplicity
_atom_site_calc_flag
_atom_site_refinement_flags
Br1 Br 0.77146(14) 0.84430(8) -0.42475(8) 0.0506(3) Uani 1 1 d .
Br2 Br 0.76457(11) 0.89616(7) -0.06540(7) 0.0368(2) Uani 1 1 d .
Cu1 Cu 0.60632(15) 0.13695(8) -0.01554(9) 0.0390(3) Uani 1 1 d .
Cu2 Cu 0.80313(15) 0.76805(9) -0.22894(9) 0.0422(3) Uani 1 1 d .
O1 O 0.9860(8) 0.3822(4) -0.2152(5) 0.0406(14) Uani 1 1 d .
O2 O 0.7472(7) 0.2122(4) 0.2977(4) 0.0331(12) Uani 1 1 d .
O3 O 0.4136(8) 0.6584(5) 0.3352(4) 0.0407(14) Uani 1 1 d .
N1 N 0.8974(9) 0.5861(6) -0.2317(6) 0.0368(16) Uani 1 1 d .
N2 N 0.6937(8) 0.1375(5) 0.1347(5) 0.0270(14) Uani 1 1 d .
N3 N 0.3885(8) 0.7846(5) 0.1740(5) 0.0275(14) Uani 1 1 d .
C1 C 0.7889(9) 0.4822(6) -0.0388(6) 0.0216(15) Uani 1 1 d .
C2 C 0.7981(10) 0.3671(6) 0.0180(7) 0.0268(16) Uani 1 1 d .
H2A H 0.8720 0.2978 -0.0245 0.032 Uiso 1 1 calc R
C3 C 0.7007(10) 0.3542(6) 0.1349(6) 0.0258(16) Uani 1 1 d .
C4 C 0.5939(10) 0.4551(6) 0.1995(6) 0.0257(16) Uani 1 1 d .
H4A H 0.5301 0.4462 0.2797 0.031 Uiso 1 1 calc R
C5 C 0.5808(10) 0.5713(6) 0.1452(6) 0.0237(16) Uani 1 1 d .
C6 C 0.6785(10) 0.5846(6) 0.0276(6) 0.0276(17) Uani 1 1 d .
H6A H 0.6710 0.6624 -0.0082 0.033 Uiso 1 1 calc R
C7 C 0.8931(10) 0.4909(6) -0.1658(6) 0.0258(16) Uani 1 1 d .
C8 C 1.0153(13) 0.5431(7) -0.3540(7) 0.047(2) Uani 1 1 d .
H8A H 0.9358 0.5638 -0.4137 0.057 Uiso 1 1 calc R
H8B H 1.1295 0.5799 -0.3787 0.057 Uiso 1 1 calc R
C9 C 1.0766(14) 0.4076(7) -0.3391(7) 0.049(2) Uani 1 1 d .
H9A H 1.0298 0.3655 -0.3942 0.059 Uiso 1 1 calc R
H9B H 1.2190 0.3820 -0.3538 0.059 Uiso 1 1 calc R
C10 C 0.7111(10) 0.2288(6) 0.1874(6) 0.0239(16) Uani 1 1 d .
C11 C 0.7284(12) 0.0298(7) 0.2158(6) 0.0363(19) Uani 1 1 d .
H11A H 0.8438 -0.0304 0.1786 0.044 Uiso 1 1 calc R
H11B H 0.6154 -0.0084 0.2357 0.044 Uiso 1 1 calc R
C12 C 0.7598(12) 0.0805(6) 0.3269(7) 0.038(2) Uani 1 1 d .
H12A H 0.6585 0.0683 0.3972 0.045 Uiso 1 1 calc R
H12B H 0.8879 0.0418 0.3420 0.045 Uiso 1 1 calc R
C13 C 0.4592(10) 0.6790(6) 0.2149(6) 0.0252(16) Uani 1 1 d .
C14 C 0.2621(11) 0.8531(7) 0.2802(7) 0.037(2) Uani 1 1 d .
H14A H 0.1238 0.8593 0.2821 0.045 Uiso 1 1 calc R
H14B H 0.2864 0.9351 0.2792 0.045 Uiso 1 1 calc R
C15 C 0.3185(13) 0.7798(7) 0.3863(7) 0.044(2) Uani 1 1 d .
H15A H 0.4094 0.8143 0.4176 0.053 Uiso 1 1 calc R
H15B H 0.2034 0.7755 0.4503 0.053 Uiso 1 1 calc R

loop_
_atom_site_aniso_label
_atom_site_aniso_U_11
_atom_site_aniso_U_22
_atom_site_aniso_U_33
_atom_site_aniso_U_23
_atom_site_aniso_U_13
_atom_site_aniso_U_12
Br1 0.0637(6) 0.0443(5) 0.0368(5) 0.0012(4) -0.0096(4) 0.0004(4)
Br2 0.0407(5) 0.0264(4) 0.0407(5) -0.0065(3) -0.0035(4) -0.0058(3)
Cu1 0.0543(7) 0.0301(5) 0.0334(6) 0.0001(4) -0.0171(5) -0.0035(5)
Cu2 0.0523(7) 0.0336(6) 0.0383(6) -0.0034(5) -0.0050(5) -0.0090(5)
O1 0.057(4) 0.026(3) 0.029(3) -0.006(2) 0.004(3) -0.001(3)
O2 0.049(3) 0.024(3) 0.028(3) 0.004(2) -0.015(3) -0.006(2)
O3 0.055(3) 0.033(3) 0.025(3) -0.002(2) -0.003(3) 0.004(3)
N1 0.050(4) 0.028(3) 0.028(4) -0.005(3) -0.001(3) -0.009(3)
N2 0.034(3) 0.025(3) 0.026(3) -0.002(3) -0.011(3) -0.007(3)
N3 0.033(3) 0.020(3) 0.027(3) 0.002(3) -0.008(3) 0.001(3)
C1 0.019(4) 0.023(4) 0.025(4) -0.001(3) -0.007(3) -0.006(3)
C2 0.027(4) 0.023(4) 0.033(4) -0.006(3) -0.012(3) -0.003(3)
C3 0.029(4) 0.023(4) 0.027(4) -0.002(3) -0.011(3) -0.005(3)
C4 0.032(4) 0.025(4) 0.023(4) 0.002(3) -0.010(3) -0.008(3)
C5 0.027(4) 0.018(3) 0.026(4) 0.001(3) -0.010(3) -0.003(3)
C6 0.034(4) 0.026(4) 0.027(4) 0.007(3) -0.011(3) -0.012(3)
C7 0.032(4) 0.021(4) 0.026(4) 0.003(3) -0.009(3) -0.008(3)
C8 0.068(6) 0.044(5) 0.023(4) -0.008(4) -0.002(4) -0.005(5)
C9 0.066(6) 0.041(5) 0.029(5) -0.004(4) 0.007(4) -0.003(4)
C10 0.028(4) 0.022(4) 0.021(4) 0.001(3) -0.004(3) -0.006(3)
C11 0.059(5) 0.025(4) 0.027(4) 0.008(3) -0.015(4) -0.009(4)
C12 0.054(5) 0.026(4) 0.030(4) 0.009(3) -0.006(4) -0.007(4)
C13 0.029(4) 0.031(4) 0.018(4) -0.005(3) -0.004(3) -0.010(3)
C14 0.045(5) 0.024(4) 0.036(5) -0.007(4) -0.002(4) 0.002(4)
C15 0.054(5) 0.040(5) 0.028(5) -0.017(4) 0.001(4) 0.003(4)

loop_
_atom_type_symbol
_atom_type_description
_atom_type_scat_dispersion_real
_atom_type_scat_dispersion_imag
_atom_type_scat_source
C C 0.0033 0.0016 'International Tables Vol C Tables 4.2.6.8 and 6.1.1.4'
H H 0.0000 0.0000 'International Tables Vol C Tables 4.2.6.8 and 6.1.1.4'
N N 0.0061 0.0033 'International Tables Vol C Tables 4.2.6.8 and 6.1.1.4'
O O 0.0106 0.0060 'International Tables Vol C Tables 4.2.6.8 and 6.1.1.4'
Cu Cu 0.3201 1.2651 'International Tables Vol C Tables 4.2.6.8 and 6.1.1.4'
Br Br -0.2901 2.4595 'International Tables Vol C Tables 4.2.6.8 and 6.1.1.4'

loop_
_geom_angle_atom_site_label_1
_geom_angle_atom_site_label_2
_geom_angle_atom_site_label_3
_geom_angle
_geom_angle_site_symmetry_1
_geom_angle_site_symmetry_3
Cu2 Br2 Cu1 89.18(4) . 2_665
Cu2 Br2 Cu1 135.62(5) . 1_565
Cu1 Br2 Cu1 85.49(5) 2_665 1_565
N3 Cu1 N2 144.1(2) 2_665 .
N3 Cu1 Br2 105.19(17) 2_665 2_665
N2 Cu1 Br2 102.19(17) . 2_665
N3 Cu1 Br2 103.80(16) 2_665 1_545
N2 Cu1 Br2 96.74(17) . 1_545
Br2 Cu1 Br2 94.51(5) 2_665 1_545
N1 Cu2 Br2 126.48(19) . .
N1 Cu2 Br1 109.87(19) . .
Br2 Cu2 Br1 123.24(5) . .
C7 O1 C9 106.6(5) . .
C10 O2 C12 105.7(5) . .
C13 O3 C15 104.7(6) . .
C7 N1 C8 105.9(6) . .
C7 N1 Cu2 142.3(5) . .
C8 N1 Cu2 111.8(5) . .
C10 N2 C11 106.9(6) . .
C10 N2 Cu1 128.0(5) . .
C11 N2 Cu1 124.8(4) . .
C13 N3 C14 105.5(6) . .
C13 N3 Cu1 136.3(5) . 2_665
C14 N3 Cu1 118.0(4) . 2_665
C2 C1 C6 118.2(6) . .
C2 C1 C7 119.1(6) . .
C6 C1 C7 122.8(6) . .
C3 C2 C1 121.2(6) . .
C3 C2 H2A 119.4 . .
C1 C2 H2A 119.4 . .
C2 C3 C4 120.2(6) . .
C2 C3 C10 118.1(6) . .
C4 C3 C10 121.7(6) . .
C3 C4 C5 120.0(7) . .
C3 C4 H4A 120.0 . .
C5 C4 H4A 120.0 . .
C6 C5 C4 119.9(6) . .
C6 C5 C13 120.8(6) . .
C4 C5 C13 119.3(6) . .
C5 C6 C1 120.5(6) . .
C5 C6 H6A 119.8 . .
C1 C6 H6A 119.8 . .
N1 C7 O1 118.3(6) . .
N1 C7 C1 127.7(7) . .
O1 C7 C1 114.0(6) . .
C9 C8 N1 104.7(7) . .
C9 C8 H8A 110.8 . .
N1 C8 H8A 110.8 . .
C9 C8 H8B 110.8 . .
N1 C8 H8B 110.8 . .
H8A C8 H8B 108.9 . .
O1 C9 C8 104.5(6) . .
O1 C9 H9A 110.9 . .
C8 C9 H9A 110.9 . .
O1 C9 H9B 110.9 . .
C8 C9 H9B 110.9 . .
H9A C9 H9B 108.9 . .
N2 C10 O2 118.7(6) . .
N2 C10 C3 125.1(6) . .
O2 C10 C3 116.2(6) . .
N2 C11 C12 104.7(6) . .
N2 C11 H11A 110.8 . .
C12 C11 H11A 110.8 . .
N2 C11 H11B 110.8 . .
C12 C11 H11B 110.8 . .
H11A C11 H11B 108.9 . .
O2 C12 C11 103.9(6) . .
O2 C12 H12A 111.0 . .
C11 C12 H12A 111.0 . .
O2 C12 H12B 111.0 . .
C11 C12 H12B 111.0 . .
H12A C12 H12B 109.0 . .
N3 C13 O3 118.1(6) . .
N3 C13 C5 127.7(6) . .
O3 C13 C5 114.2(6) . .
N3 C14 C15 104.7(6) . .
N3 C14 H14A 110.8 . .
C15 C14 H14A 110.8 . .
N3 C14 H14B 110.8 . .
C15 C14 H14B 110.8 . .
H14A C14 H14B 108.9 . .
O3 C15 C14 102.8(6) . .
O3 C15 H15A 111.2 . .
C14 C15 H15A 111.2 . .
O3 C15 H15B 111.2 . .
C14 C15 H15B 111.2 . .
H15A C15 H15B 109.1 . .

loop_
_geom_bond_atom_site_label_1
_geom_bond_atom_site_label_2
_geom_bond_distance
_geom_bond_site_symmetry_2
Br1 Cu2 2.3739(14) .
Br2 Cu2 2.3618(13) .
Br2 Cu1 2.693(3) 2_665
Br2 Cu1 2.7228(13) 1_565
Cu1 N3 1.946(6) 2_665
Cu1 N2 1.958(6) .
Cu1 Br2 2.693(3) 2_665
Cu1 Br2 2.7228(13) 1_545
Cu2 N1 1.996(6) .
O1 C7 1.341(8) .
O1 C9 1.444(9) .
O2 C10 1.333(8) .
O2 C12 1.474(8) .
O3 C13 1.348(8) .
O3 C15 1.470(9) .
N1 C7 1.260(9) .
N1 C8 1.499(9) .
N2 C10 1.265(8) .
N2 C11 1.476(8) .
N3 C13 1.277(8) .
N3 C14 1.476(8) .
N3 Cu1 1.946(6) 2_665
C1 C2 1.394(9) .
C1 C6 1.395(9) .
C1 C7 1.471(9) .
C2 C3 1.364(10) .
C2 H2A 0.9300 .
C3 C4 1.368(9) .
C3 C10 1.478(9) .
C4 C5 1.392(9) .
C4 H4A 0.9300 .
C5 C6 1.372(9) .
C5 C13 1.478(9) .
C6 H6A 0.9300 .
C8 C9 1.490(11) .
C8 H8A 0.9700 .
C8 H8B 0.9700 .
C9 H9A 0.9700 .
C9 H9B 0.9700 .
C11 C12 1.507(10) .
C11 H11A 0.9700 .
C11 H11B 0.9700 .
C12 H12A 0.9700 .
C12 H12B 0.9700 .
C14 C15 1.495(11) .
C14 H14A 0.9700 .
C14 H14B 0.9700 .
C15 H15A 0.9700 .
C15 H15B 0.9700 .

loop_
_geom_torsion_atom_site_label_1
_geom_torsion_atom_site_label_2
_geom_torsion_atom_site_label_3
_geom_torsion_atom_site_label_4
_geom_torsion
_geom_torsion_site_symmetry_1
Cu1 Br2 Cu2 N1 -88.9(2) 2_665
Cu1 Br2 Cu2 N1 -171.6(2) 1_565
Cu1 Br2 Cu2 Br1 99.18(7) 2_665
Cu1 Br2 Cu2 Br1 16.47(10) 1_565
Br2 Cu2 N1 C7 34.5(10) .
Br1 Cu2 N1 C7 -152.7(9) .
Br2 Cu2 N1 C8 -145.9(5) .
Br1 Cu2 N1 C8 26.9(6) .
N3 Cu1 N2 C10 35.2(8) 2_665
Br2 Cu1 N2 C10 -103.7(6) 2_665
Br2 Cu1 N2 C10 160.1(6) 1_545
N3 Cu1 N2 C11 -152.9(5) 2_665
Br2 Cu1 N2 C11 68.1(6) 2_665
Br2 Cu1 N2 C11 -28.0(6) 1_545
C6 C1 C2 C3 0.6(10) .
C7 C1 C2 C3 -178.7(6) .
C1 C2 C3 C4 -1.1(10) .
C1 C2 C3 C10 177.7(6) .
C2 C3 C4 C5 1.5(10) .
C10 C3 C4 C5 -177.2(6) .
C3 C4 C5 C6 -1.4(10) .
C3 C4 C5 C13 177.9(6) .
C4 C5 C6 C1 0.9(10) .
C13 C5 C6 C1 -178.3(6) .
C2 C1 C6 C5 -0.5(10) .
C7 C1 C6 C5 178.7(6) .
C8 N1 C7 O1 -0.1(9) .
Cu2 N1 C7 O1 179.5(6) .
C8 N1 C7 C1 -177.2(7) .
Cu2 N1 C7 C1 2.5(14) .
C9 O1 C7 N1 1.7(9) .
C9 O1 C7 C1 179.1(6) .
C2 C1 C7 N1 178.3(7) .
C6 C1 C7 N1 -0.9(11) .
C2 C1 C7 O1 1.2(9) .
C6 C1 C7 O1 -178.0(6) .
C7 N1 C8 C9 -1.4(9) .
Cu2 N1 C8 C9 178.8(6) .
C7 O1 C9 C8 -2.4(9) .
N1 C8 C9 O1 2.3(9) .
C11 N2 C10 O2 -2.1(9) .
Cu1 N2 C10 O2 170.9(4) .
C11 N2 C10 C3 175.9(6) .
Cu1 N2 C10 C3 -11.1(10) .
C12 O2 C10 N2 0.8(8) .
C12 O2 C10 C3 -177.3(6) .
C2 C3 C10 N2 -43.5(10) .
C4 C3 C10 N2 135.1(8) .
C2 C3 C10 O2 134.4(7) .
C4 C3 C10 O2 -46.9(9) .
C10 N2 C11 C12 2.4(8) .
Cu1 N2 C11 C12 -170.9(5) .
C10 O2 C12 C11 0.9(7) .
N2 C11 C12 O2 -1.9(8) .
C14 N3 C13 O3 -2.8(9) .
Cu1 N3 C13 O3 -177.1(5) 2_665
C14 N3 C13 C5 174.1(7) .
Cu1 N3 C13 C5 -0.3(12) 2_665
C15 O3 C13 N3 -10.4(9) .
C15 O3 C13 C5 172.3(6) .
C6 C5 C13 N3 19.1(11) .
C4 C5 C13 N3 -160.2(7) .
C6 C5 C13 O3 -164.0(6) .
C4 C5 C13 O3 16.8(9) .
C13 N3 C14 C15 14.5(8) .
Cu1 N3 C14 C15 -169.9(5) 2_665
C13 O3 C15 C14 18.2(8) .
N3 C14 C15 O3 -19.8(8) .
